data_2209607
loop_
_publ_author_name
'Palusiak, Marcin'
'Pla\.zuk, Damian'
'Zakrzewski, Janusz'

_publ_section_title
;
 2-[3-Dicyanomethylene-2-(3-methoxybenzylidene)indan-1-ylidene]malononitrile
;
_journal_coeditor_code LH2104
_journal_issue 7
_journal_name_full 'Acta Crystallographica Section E'
_journal_page_first o3052
_journal_page_last o3053
_journal_paper_doi 10.1107/S1600536806023506
_journal_volume 62
_journal_year 2006
_chemical_formula_iupac 'C23 H12 N4 O'
_chemical_formula_moiety 'C23 H12 N4 O'
_chemical_formula_sum 'C23 H12 N4 O'
_chemical_formula_weight 360.37
_chemical_name_systematic
;
2-[3-Dicyanomethylene-2-(3-methoxybenzylidene)indan-1-ylidene]malononitrile
;
_space_group_IT_number 19
_symmetry_cell_setting orthorhombic
_symmetry_space_group_name_Hall 'P 2ac 2ab'
_symmetry_space_group_name_H-M 'P 21 21 21'
_audit_creation_method 'WinGX routine CIF_UPDATE'
_cell_angle_alpha 90
_cell_angle_beta 90
_cell_angle_gamma 90
_cell_formula_units_Z 4
_cell_length_a 16.023(7)
_cell_length_b 20.624(5)
_cell_length_c 5.493(8)
_cell_measurement_reflns_used 25
_cell_measurement_temperature 293(2)
_cell_measurement_theta_max 14.48
_cell_measurement_theta_min 12.66
_cell_volume 1815(3)
_computing_cell_refinement
;
MSC/AFC Diffractometer Control Software
;
_computing_data_collection
;
MSC/AFC Diffractometer Control Software (Molecular Structure Corporation,
1989)
;
_computing_data_reduction
;
TEXSAN (Molecular Structure Corporation, 1989)
;
_computing_molecular_graphics 'PLATON (Spek, 2003)'
_computing_publication_material 'PLATON and WinGX (Farrugia, 1999)'
_computing_structure_refinement 'SHELXL97 (Sheldrick, 1997)'
_computing_structure_solution 'SHELXS97 (Sheldrick, 1997)'
_diffrn_measured_fraction_theta_full 0.993
_diffrn_measured_fraction_theta_max 0.993
_diffrn_measurement_device_type 'Rigaku AFC-5S'
_diffrn_measurement_method \w
_diffrn_radiation_monochromator graphite
_diffrn_radiation_type MoK\a
_diffrn_radiation_wavelength 0.71073
_diffrn_reflns_av_R_equivalents 0.1295
_diffrn_reflns_limit_h_max 19
_diffrn_reflns_limit_h_min -19
_diffrn_reflns_limit_k_max 24
_diffrn_reflns_limit_k_min -6
_diffrn_reflns_limit_l_max 6
_diffrn_reflns_limit_l_min -6
_diffrn_reflns_number 8817
_diffrn_reflns_theta_full 25
_diffrn_reflns_theta_max 25
_diffrn_reflns_theta_min 3.22
_diffrn_standards_decay_% 0.7
_diffrn_standards_interval_count 150
_diffrn_standards_number 3
_exptl_absorpt_coefficient_mu 0.084
_exptl_absorpt_correction_type none
_exptl_crystal_colour orange
_exptl_crystal_density_diffrn 1.319
_exptl_crystal_density_method 'not measured'
_exptl_crystal_description needle
_exptl_crystal_F_000 744
_exptl_crystal_size_max 0.5
_exptl_crystal_size_mid 0.1
_exptl_crystal_size_min 0.1
_refine_diff_density_max 0.104
_refine_diff_density_min -0.149
_refine_ls_extinction_method none
_refine_ls_goodness_of_fit_ref 1.04
_refine_ls_hydrogen_treatment constr
_refine_ls_matrix_type full
_refine_ls_number_parameters 254
_refine_ls_number_reflns 1873
_refine_ls_number_restraints 0
_refine_ls_restrained_S_all 1.04
_refine_ls_R_factor_gt 0.031
_refine_ls_shift/su_max 0
_refine_ls_structure_factor_coef Fsqd
_refine_ls_weighting_details
;
calc
[exp{5(sin\q/\l)^2^}]/[\s^2^(Fo^2^)+(0.01P)^2^]
where P = 0.33333Fo^2^ + 0.66667Fc^2^
;
_refine_ls_weighting_scheme calc
_refine_ls_wR_factor_ref 0.0652
_reflns_number_gt 962
_reflns_number_total 1873
_reflns_threshold_expression I>2\s(I)
_cod_data_source_file lh2104.cif
_cod_data_source_block I
_cod_database_code 2209607
_cod_database_fobs_code 2209607

loop_
_symmetry_equiv_pos_as_xyz
'x, y, z'
'-x+1/2, -y, z+1/2'
'x+1/2, -y+1/2, -z'
'-x, y+1/2, -z+1/2'

loop_
_atom_site_type_symbol
_atom_site_label
_atom_site_fract_x
_atom_site_fract_y
_atom_site_fract_z
_atom_site_U_iso_or_equiv
_atom_site_adp_type
_atom_site_calc_flag
_atom_site_refinement_flags
_atom_site_occupancy
O O12 0.47073(12) -0.03265(10) 1.4997(4) 0.0577(6) Uani d . 1
N N21 0.71262(16) 0.23941(16) 0.9065(6) 0.0811(10) Uani d . 1
N N22 0.63851(16) 0.11142(14) 1.4656(6) 0.0662(8) Uani d . 1
N N51 0.16714(16) 0.14447(16) 0.7009(5) 0.0743(9) Uani d . 1
N N52 0.26308(16) 0.04338(16) 1.3240(6) 0.0729(9) Uani d . 1
C C1 0.45671(15) 0.10595(13) 1.0052(5) 0.0403(7) Uani d . 1
C C2 0.52195(15) 0.15360(13) 0.9374(5) 0.0404(7) Uani d . 1
C C3 0.48845(16) 0.19343(14) 0.7412(5) 0.0410(7) Uani d . 1
C C4 0.40294(16) 0.17737(15) 0.7043(5) 0.0425(7) Uani d . 1
C C5 0.37832(16) 0.12854(14) 0.8841(5) 0.0417(7) Uani d . 1
C C6 0.52466(18) 0.24247(15) 0.6028(5) 0.0494(8) Uani d . 1
H H6 0.5798 0.2546 0.6303 0.059 Uiso calc R 1
C C7 0.47857(19) 0.27289(15) 0.4250(6) 0.0603(9) Uani d . 1
H H7 0.5028 0.3054 0.3314 0.072 Uiso calc R 1
C C8 0.39593(19) 0.25531(17) 0.3843(6) 0.0643(9) Uani d . 1
H H8 0.366 0.2757 0.2611 0.077 Uiso calc R 1
C C9 0.35732(17) 0.20814(14) 0.5235(6) 0.0536(8) Uani d . 1
H H9 0.3018 0.1973 0.4963 0.064 Uiso calc R 1
C C10 0.46473(16) 0.04674(15) 1.1060(5) 0.0479(8) Uani d . 1
H H10 0.4147 0.0274 1.1515 0.057 Uiso calc R 1
C C11 0.53922(15) 0.00764(14) 1.1558(5) 0.0422(7) Uani d . 1
C C12 0.53899(16) -0.03583(15) 1.3485(5) 0.0439(7) Uani d . 1
C C13 0.60584(17) -0.07807(16) 1.3847(6) 0.0513(8) Uani d . 1
H H13 0.6055 -0.1071 1.5143 0.062 Uiso calc R 1
C C14 0.67214(18) -0.07632(16) 1.2269(6) 0.0569(8) Uani d . 1
H H14 0.7173 -0.1039 1.2523 0.068 Uiso calc R 1
C C15 0.67308(17) -0.03454(14) 1.0316(6) 0.0535(8) Uani d . 1
H H15 0.7181 -0.0346 0.9247 0.064 Uiso calc R 1
C C16 0.60744(16) 0.00735(13) 0.9945(5) 0.0460(7) Uani d . 1
H H16 0.6082 0.0355 0.8623 0.055 Uiso calc R 1
C C20 0.59639(15) 0.16271(14) 1.0572(5) 0.0434(7) Uani d . 1
C C21 0.65937(18) 0.20652(16) 0.9716(6) 0.0544(8) Uani d . 1
C C22 0.61838(16) 0.13192(16) 1.2798(7) 0.0509(8) Uani d . 1
C C50 0.29919(16) 0.11060(14) 0.9425(5) 0.0446(8) Uani d . 1
C C51 0.22689(17) 0.12992(17) 0.8039(6) 0.0519(9) Uani d . 1
C C52 0.27968(16) 0.07206(16) 1.1523(7) 0.0504(8) Uani d . 1
C C120 0.45753(19) -0.08533(17) 1.6662(6) 0.0646(9) Uani d . 1
H H122 0.4515 -0.125 1.5766 0.097 Uiso calc R 1
H H123 0.4078 -0.0775 1.7593 0.097 Uiso calc R 1
H H121 0.5044 -0.0887 1.7742 0.097 Uiso calc R 1

loop_
_atom_site_aniso_label
_atom_site_aniso_U_11
_atom_site_aniso_U_22
_atom_site_aniso_U_33
_atom_site_aniso_U_12
_atom_site_aniso_U_13
_atom_site_aniso_U_23
O12 0.0523(11) 0.0593(13) 0.0616(13) 0.0038(12) 0.0082(11) 0.0157(13)
N21 0.0595(16) 0.085(2) 0.099(2) -0.025(2) 0.0084(18) -0.007(2)
N22 0.0630(15) 0.0738(19) 0.0617(18) 0.0163(17) -0.0146(14) -0.0088(18)
N51 0.0478(13) 0.090(2) 0.085(2) 0.0048(18) -0.0089(15) 0.0034(19)
N52 0.0734(18) 0.077(2) 0.069(2) -0.0004(19) 0.0142(16) 0.009(2)
C1 0.0358(14) 0.0399(16) 0.0451(17) 0.0032(14) -0.0001(14) 0.0037(16)
C2 0.0374(14) 0.0354(16) 0.0483(18) 0.0060(15) 0.0002(13) -0.0049(15)
C3 0.0383(15) 0.0337(15) 0.0509(18) 0.0026(15) -0.0018(13) -0.0034(16)
C4 0.0400(14) 0.0398(17) 0.0477(17) 0.0024(16) -0.0015(14) 0.0004(16)
C5 0.0407(14) 0.0373(16) 0.0472(16) 0.0024(15) -0.0006(13) -0.0010(14)
C6 0.0399(14) 0.0472(18) 0.061(2) 0.0002(17) 0.0006(15) 0.0036(18)
C7 0.0584(18) 0.050(2) 0.072(2) 0.0019(19) 0.0073(18) 0.0124(19)
C8 0.0580(19) 0.062(2) 0.073(2) 0.004(2) -0.0118(18) 0.015(2)
C9 0.0419(16) 0.0488(18) 0.070(2) 0.0007(16) -0.0060(15) 0.010(2)
C10 0.0429(16) 0.0479(19) 0.0529(17) -0.0006(17) 0.0052(13) 0.0043(17)
C11 0.0419(15) 0.0355(16) 0.0493(18) 0.0015(15) -0.0023(14) 0.0018(15)
C12 0.0426(16) 0.0396(17) 0.0496(17) -0.0015(16) -0.0025(15) -0.0041(16)
C13 0.0532(17) 0.0419(17) 0.0589(18) 0.0025(18) -0.0050(17) 0.0055(16)
C14 0.0462(17) 0.0467(19) 0.078(2) 0.0096(18) -0.0051(18) 0.000(2)
C15 0.0477(16) 0.0444(17) 0.068(2) 0.0042(17) 0.0050(16) -0.0035(19)
C16 0.0480(16) 0.0385(16) 0.0514(17) -0.0003(16) 0.0024(14) 0.0020(17)
C20 0.0381(14) 0.0416(17) 0.0505(18) 0.0068(15) 0.0007(14) -0.0031(16)
C21 0.0466(17) 0.055(2) 0.062(2) 0.0016(18) -0.0023(17) -0.0133(19)
C22 0.0406(16) 0.054(2) 0.058(2) 0.0041(17) -0.0059(16) -0.0130(19)
C50 0.0400(15) 0.0443(18) 0.0496(19) -0.0005(16) -0.0006(13) -0.0005(16)
C51 0.0432(16) 0.055(2) 0.057(2) 0.0008(17) 0.0007(15) 0.0013(18)
C52 0.0392(16) 0.053(2) 0.059(2) -0.0014(17) 0.0049(15) -0.007(2)
C120 0.0628(19) 0.072(2) 0.059(2) -0.018(2) 0.0004(18) 0.0121(19)

loop_
_atom_type_symbol
_atom_type_description
_atom_type_scat_dispersion_real
_atom_type_scat_dispersion_imag
_atom_type_scat_source
C C 0.0033 0 'International Tables Vol C Tables 4.2.6.8 and 6.1.1.4'
H H 0 0 'International Tables Vol C Tables 4.2.6.8 and 6.1.1.4'
N N 0.0061 0 'International Tables Vol C Tables 4.2.6.8 and 6.1.1.4'
O O 0.0106 0 'International Tables Vol C Tables 4.2.6.8 and 6.1.1.4'

loop_
_geom_angle_atom_site_label_1
_geom_angle_atom_site_label_2
_geom_angle_atom_site_label_3
_geom_angle
_geom_angle_publ_flag
C12 O12 C120 117.8(2) no
C10 C1 C2 129.6(2) no
C10 C1 C5 123.0(3) no
C2 C1 C5 105.9(2) yes
C20 C2 C3 126.6(3) no
C20 C2 C1 125.6(3) no
C3 C2 C1 107.4(2) no
C6 C3 C4 119.5(3) no
C6 C3 C2 131.3(2) no
C4 C3 C2 109.2(3) no
C9 C4 C3 120.2(3) no
C9 C4 C5 131.0(2) no
C3 C4 C5 108.8(3) no
C50 C5 C4 126.7(2) no
C50 C5 C1 126.4(3) no
C4 C5 C1 106.7(2) no
C7 C6 C3 119.7(3) no
C7 C6 H6 120.2 no
C3 C6 H6 120.2 no
C6 C7 C8 120.4(3) no
C6 C7 H7 119.8 no
C8 C7 H7 119.8 no
C9 C8 C7 121.4(3) no
C9 C8 H8 119.3 no
C7 C8 H8 119.3 no
C8 C9 C4 118.8(3) no
C8 C9 H9 120.6 no
C4 C9 H9 120.6 no
C1 C10 C11 130.8(3) no
C1 C10 H10 114.6 no
C11 C10 H10 114.6 no
C12 C11 C16 118.7(3) no
C12 C11 C10 119.7(2) no
C16 C11 C10 121.1(3) no
O12 C12 C11 115.6(3) no
O12 C12 C13 123.7(3) no
C11 C12 C13 120.7(3) no
C14 C13 C12 119.2(3) no
C14 C13 H13 120.4 no
C12 C13 H13 120.4 no
C13 C14 C15 121.2(3) no
C13 C14 H14 119.4 no
C15 C14 H14 119.4 no
C14 C15 C16 120.0(3) no
C14 C15 H15 120 no
C16 C15 H15 120 no
C15 C16 C11 120.2(3) no
C15 C16 H16 119.9 no
C11 C16 H16 119.9 no
C2 C20 C22 124.4(3) no
C2 C20 C21 122.7(3) yes
C22 C20 C21 112.9(2) yes
N21 C21 C20 176.7(3) no
N22 C22 C20 174.9(4) no
C5 C50 C52 122.9(2) no
C5 C50 C51 123.3(3) yes
C52 C50 C51 113.7(2) yes
N51 C51 C50 177.2(3) no
N52 C52 C50 177.4(3) no
O12 C120 H122 109.5 no
O12 C120 H123 109.5 no
H122 C120 H123 109.5 no
O12 C120 H121 109.5 no
H122 C120 H121 109.5 no
H123 C120 H121 109.5 no

loop_
_geom_bond_atom_site_label_1
_geom_bond_atom_site_label_2
_geom_bond_distance
_geom_bond_publ_flag
O12 C12 1.375(3) yes
O12 C120 1.436(4) yes
N21 C21 1.147(4) yes
N22 C22 1.151(4) yes
N51 C51 1.152(4) yes
N52 C52 1.145(4) yes
C1 C10 1.347(4) yes
C1 C2 1.482(4) no
C1 C5 1.496(4) no
C2 C20 1.375(4) no
C2 C3 1.458(4) no
C3 C6 1.392(4) no
C3 C4 1.424(3) no
C4 C9 1.387(4) no
C4 C5 1.464(4) no
C5 C50 1.359(3) no
C6 C7 1.376(4) no
C6 H6 0.93 no
C7 C8 1.391(4) no
C7 H7 0.93 no
C8 C9 1.383(4) no
C8 H8 0.93 no
C9 H9 0.93 no
C10 C11 1.466(4) yes
C10 H10 0.93 no
C11 C12 1.387(4) no
C11 C16 1.407(4) no
C12 C13 1.395(4) no
C13 C14 1.372(4) no
C13 H13 0.93 no
C14 C15 1.376(4) no
C14 H14 0.93 no
C15 C16 1.376(3) no
C15 H15 0.93 no
C16 H16 0.93 no
C20 C22 1.422(5) no
C20 C21 1.434(4) no
C50 C52 1.434(5) no
C50 C51 1.442(4) no
C120 H122 0.96 no
C120 H123 0.96 no
C120 H121 0.96 no

loop_
_geom_contact_atom_site_label_1
_geom_contact_atom_site_label_2
_geom_contact_distance
_geom_contact_site_symmetry_2
_geom_contact_publ_flag
N52 C52 3.064(7) 2_555 yes
N52 C51 3.236(7) 1_556 yes

loop_
_geom_hbond_atom_site_label_D
_geom_hbond_atom_site_label_H
_geom_hbond_atom_site_label_A
_geom_hbond_site_symmetry_A
_geom_hbond_distance_DH
_geom_hbond_distance_HA
_geom_hbond_distance_DA
_geom_hbond_angle_DHA
_geom_hbond_publ_flag
C16 H16 N22 1_554 0.93 2.73 3.646(6) 170 yes
C8 H8 N21 3_456 0.93 2.64 3.345(6) 133 yes

loop_
_geom_torsion_atom_site_label_1
_geom_torsion_atom_site_label_2
_geom_torsion_atom_site_label_3
_geom_torsion_atom_site_label_4
_geom_torsion
_geom_torsion_publ_flag
C10 C1 C2 C20 -32.9(4) ?
C5 C1 C2 C20 161.0(3) no
C10 C1 C2 C3 153.6(3) no
C5 C1 C2 C3 -12.5(3) no
C20 C2 C3 C6 10.6(5) no
C1 C2 C3 C6 -176.0(3) no
C20 C2 C3 C4 -166.9(3) no
C1 C2 C3 C4 6.4(3) no
C6 C3 C4 C9 3.2(4) no
C2 C3 C4 C9 -178.9(3) no
C6 C3 C4 C5 -175.4(2) no
C2 C3 C4 C5 2.4(3) no
C9 C4 C5 C50 -13.1(5) no
C3 C4 C5 C50 165.3(3) no
C9 C4 C5 C1 171.3(3) no
C3 C4 C5 C1 -10.3(3) yes
C10 C1 C5 C50 31.0(5) no
C2 C1 C5 C50 -161.7(3) no
C10 C1 C5 C4 -153.4(3) no
C2 C1 C5 C4 13.9(3) no
C4 C3 C6 C7 -2.8(4) no
C2 C3 C6 C7 179.9(3) no
C3 C6 C7 C8 0.5(5) no
C6 C7 C8 C9 1.4(5) no
C7 C8 C9 C4 -1.0(5) no
C3 C4 C9 C8 -1.3(4) no
C5 C4 C9 C8 177.0(3) no
C2 C1 C10 C11 -7.6(5) no
C5 C1 C10 C11 156.4(3) no
C1 C10 C11 C12 151.0(3) yes
C1 C10 C11 C16 -36.9(5) no
C120 O12 C12 C11 166.0(2) no
C120 O12 C12 C13 -15.8(4) no
C16 C11 C12 O12 179.6(2) no
C10 C11 C12 O12 -8.1(4) no
C16 C11 C12 C13 1.3(4) no
C10 C11 C12 C13 173.6(2) no
O12 C12 C13 C14 -178.3(3) no
C11 C12 C13 C14 -0.1(4) no
C12 C13 C14 C15 -1.2(5) no
C13 C14 C15 C16 1.2(5) no
C14 C15 C16 C11 0.0(4) no
C12 C11 C16 C15 -1.3(4) no
C10 C11 C16 C15 -173.4(2) no
C3 C2 C20 C22 165.7(3) yes
C1 C2 C20 C22 -6.5(4) no
C3 C2 C20 C21 -12.3(4) yes
C1 C2 C20 C21 175.4(2) no
C4 C5 C50 C52 -167.3(3) yes
C1 C5 C50 C52 7.4(5) no
C4 C5 C50 C51 10.9(5) yes
C1 C5 C50 C51 -174.3(3) no

loop_
_cod_related_entry_id
_cod_related_entry_database
_cod_related_entry_code
1 ChemSpider 21127902
